data_4085035
loop_
_publ_author_name
'Wilfling, Petra'
'Schittelkopf, Kathrin'
'Flock, Michaela'
'Herber, Rolfe H.'
'Power, Philip P.'
'Fischer, Roland C.'

_publ_section_title
;
 Influence of Ligand Modifications on Structural and Spectroscopic
 Properties in Terphenyl Based Heavier Group 14 Carbene Homologues
;
_journal_issue 11
_journal_name_full Organometallics
_journal_page_first 2222
_journal_paper_doi 10.1021/om500946e
_journal_volume 34
_journal_year 2015
_chemical_formula_sum 'C66 H89 O1.5 Pb'
_chemical_formula_weight 1113.56
_chemical_name_systematic
; 
 ? 
;
_space_group_IT_number 2
_symmetry_cell_setting triclinic
_symmetry_space_group_name_Hall '-P 1'
_symmetry_space_group_name_H-M 'P -1'
_atom_sites_solution_hydrogens geom
_atom_sites_solution_primary direct
_atom_sites_solution_secondary difmap
_audit_creation_method SHELXL-97
_cell_angle_alpha 77.049(2)
_cell_angle_beta 75.092(2)
_cell_angle_gamma 78.128(2)
_cell_formula_units_Z 2
_cell_length_a 12.1327(6)
_cell_length_b 12.1814(6)
_cell_length_c 21.3095(10)
_cell_measurement_reflns_used 9956
_cell_measurement_temperature 100(2)
_cell_measurement_theta_max 0.00
_cell_measurement_theta_min 0.00
_cell_volume 2929.1(2)
_computing_cell_refinement 'Bruker SAINT'
_computing_data_collection 'Bruker APEX2'
_computing_data_reduction 'Bruker SAINT'
_computing_molecular_graphics 'Bruker SHELXTL'
_computing_publication_material 'Bruker SHELXTL'
_computing_structure_refinement 'SHELXL-97 (Sheldrick, 2008)'
_computing_structure_solution 'SHELXS-97 (Sheldrick, 2008)'
_diffrn_ambient_temperature 100(2)
_diffrn_measured_fraction_theta_full 0.999
_diffrn_measured_fraction_theta_max 0.996
_diffrn_measurement_device_type 'Bruker APEX-II CCD'
_diffrn_measurement_method '\f and \w scans'
_diffrn_radiation_monochromator graphite
_diffrn_radiation_source 'fine-focus sealed tube'
_diffrn_radiation_type MoK\a
_diffrn_radiation_wavelength 0.71073
_diffrn_reflns_av_R_equivalents 0.0332
_diffrn_reflns_av_sigmaI/netI 0.0331
_diffrn_reflns_limit_h_max 15
_diffrn_reflns_limit_h_min -15
_diffrn_reflns_limit_k_max 15
_diffrn_reflns_limit_k_min -15
_diffrn_reflns_limit_l_max 27
_diffrn_reflns_limit_l_min -26
_diffrn_reflns_number 43774
_diffrn_reflns_theta_full 25.00
_diffrn_reflns_theta_max 27.00
_diffrn_reflns_theta_min 1.84
_exptl_absorpt_coefficient_mu 2.920
_exptl_absorpt_correction_T_max 0.769
_exptl_absorpt_correction_T_min 0.691
_exptl_absorpt_correction_type multi-scan
_exptl_absorpt_process_details SADABS
_exptl_crystal_colour purple
_exptl_crystal_density_diffrn 1.263
_exptl_crystal_density_method 'not measured'
_exptl_crystal_description Block
_exptl_crystal_F_000 1158
_exptl_crystal_size_max 0.13
_exptl_crystal_size_mid 0.12
_exptl_crystal_size_min 0.09
_refine_diff_density_max 2.081
_refine_diff_density_min -0.669
_refine_diff_density_rms 0.089
_refine_ls_extinction_method none
_refine_ls_goodness_of_fit_ref 1.035
_refine_ls_hydrogen_treatment constr
_refine_ls_matrix_type full
_refine_ls_number_parameters 645
_refine_ls_number_reflns 12760
_refine_ls_number_restraints 2
_refine_ls_restrained_S_all 1.039
_refine_ls_R_factor_all 0.0377
_refine_ls_R_factor_gt 0.0307
_refine_ls_shift/su_max 0.006
_refine_ls_shift/su_mean 0.000
_refine_ls_structure_factor_coef Fsqd
_refine_ls_weighting_details 'calc w=1/[\s^2^(Fo^2^)+(0.0436P)^2^+2.3432P] where P=(Fo^2^+2Fc^2^)/3'
_refine_ls_weighting_scheme calc
_refine_ls_wR_factor_gt 0.0747
_refine_ls_wR_factor_ref 0.0789
_reflns_number_gt 11380
_reflns_number_total 12760
_reflns_threshold_expression >2sigma(I)
_cod_data_source_file om500946e_si_002.cif
_cod_data_source_block Pb(Ar#-iPr2)2
_cod_depositor_comments
;
The following automatic conversions were performed:

'_symmetry_cell_setting' value 'Triclinic' changed to 'triclinic'
according to
/home/saulius/struct/COD-crude-data--automatic-downloads/rss-feeds/ACS/lib/dictionaries/cif_core.dic
dictionary named 'cif_core.dic' version 2.4.2 from
2011-04-26.

'_exptl_absorpt_correction_type' value 'Multi-Scan'
changed to 'multi-scan' according to
/home/saulius/struct/COD-crude-data--automatic-downloads/rss-feeds/ACS/lib/dictionaries/cif_core.dic
dictionary named 'cif_core.dic' version 2.4.2 from 2011-04-26.

Automatic conversion script
Id: cif_fix_values 2935 2014-11-11 08:27:57Z andrius 

 Adding full bibliography for 4085033--4085041.cif.
;
_cod_original_sg_symbol_H-M P-1
_cod_database_code 4085035

loop_
_symmetry_equiv_pos_as_xyz
'x, y, z'
'-x, -y, -z'

loop_
_atom_site_label
_atom_site_type_symbol
_atom_site_fract_x
_atom_site_fract_y
_atom_site_fract_z
_atom_site_U_iso_or_equiv
_atom_site_adp_type
_atom_site_occupancy
_atom_site_symmetry_multiplicity
_atom_site_calc_flag
_atom_site_refinement_flags
_atom_site_disorder_assembly
_atom_site_disorder_group
Pb2 Pb 0.596943(9) 0.668966(9) 0.278334(5) 0.02958(5) Uani 1 1 d . . .
C1 C 0.6384(3) 0.7790(2) 0.17171(15) 0.0286(6) Uani 1 1 d . . .
C2 C 0.6923(3) 0.8692(3) 0.17347(14) 0.0287(6) Uani 1 1 d . . .
C3 C 0.7568(3) 0.9273(3) 0.11631(15) 0.0363(7) Uani 1 1 d . . .
C4 C 0.7670(3) 0.8927(3) 0.05672(16) 0.0416(8) Uani 1 1 d . . .
H4 H 0.8125 0.9301 0.0176 0.050 Uiso 1 1 calc R . .
C5 C 0.7131(3) 0.8055(3) 0.05263(15) 0.0344(7) Uani 1 1 d . . .
C6 C 0.6485(3) 0.7476(2) 0.11064(15) 0.0295(6) Uani 1 1 d . . .
C7 C 0.8163(4) 1.0262(3) 0.11706(18) 0.0528(11) Uani 1 1 d . . .
H7 H 0.7871 1.0473 0.1618 0.063 Uiso 1 1 calc R . .
C8 C 0.7868(5) 1.1316(4) 0.0669(3) 0.0744(15) Uani 1 1 d . . .
H8A H 0.8178 1.1955 0.0734 0.112 Uiso 1 1 calc R . .
H8B H 0.7028 1.1512 0.0729 0.112 Uiso 1 1 calc R . .
H8C H 0.8209 1.1162 0.0222 0.112 Uiso 1 1 calc R . .
C9 C 0.9454(4) 0.9910(5) 0.1074(3) 0.0764(15) Uani 1 1 d . . .
H9A H 0.9625 0.9238 0.1406 0.115 Uiso 1 1 calc R . .
H9B H 0.9801 1.0537 0.1121 0.115 Uiso 1 1 calc R . .
H9C H 0.9774 0.9725 0.0632 0.115 Uiso 1 1 calc R . .
C10 C 0.7239(4) 0.7773(3) -0.01536(16) 0.0449(9) Uani 1 1 d . . .
H10 H 0.6771 0.7154 -0.0091 0.054 Uiso 1 1 calc R . .
C11 C 0.6754(5) 0.8791(4) -0.0616(2) 0.0657(12) Uani 1 1 d . . .
H11A H 0.7199 0.9412 -0.0689 0.099 Uiso 1 1 calc R . .
H11B H 0.5944 0.9048 -0.0419 0.099 Uiso 1 1 calc R . .
H11C H 0.6806 0.8571 -0.1039 0.099 Uiso 1 1 calc R . .
C12 C 0.8478(4) 0.7325(4) -0.0460(2) 0.0633(12) Uani 1 1 d . . .
H12A H 0.8512 0.7133 -0.0888 0.095 Uiso 1 1 calc R . .
H12B H 0.8761 0.6641 -0.0168 0.095 Uiso 1 1 calc R . .
H12C H 0.8961 0.7911 -0.0524 0.095 Uiso 1 1 calc R . .
C13 C 0.6738(3) 0.9106(2) 0.23783(14) 0.0267(6) Uani 1 1 d . . .
C14 C 0.7480(3) 0.8688(2) 0.28120(14) 0.0284(6) Uani 1 1 d . . .
C15 C 0.7252(3) 0.9131(3) 0.33941(15) 0.0310(6) Uani 1 1 d . . .
H15 H 0.7740 0.8833 0.3697 0.037 Uiso 1 1 calc R . .
C16 C 0.6341(3) 0.9988(3) 0.35385(14) 0.0302(6) Uani 1 1 d . . .
C17 C 0.5600(3) 1.0376(3) 0.30931(15) 0.0401(8) Uani 1 1 d . . .
H17 H 0.4940 1.0933 0.3198 0.048 Uiso 1 1 calc R . .
C18 C 0.5802(3) 0.9978(3) 0.25167(15) 0.0303(6) Uani 1 1 d . . .
C19 C 0.8534(3) 0.7803(3) 0.26722(17) 0.0394(7) Uani 1 1 d . . .
H19A H 0.8588 0.7582 0.2249 0.059 Uiso 1 1 calc R . .
H19B H 0.8474 0.7132 0.3025 0.059 Uiso 1 1 calc R . .
H19C H 0.9225 0.8120 0.2651 0.059 Uiso 1 1 calc R . .
C20 C 0.6117(3) 1.0485(3) 0.41596(17) 0.0439(8) Uani 1 1 d . . .
H20A H 0.6597 1.0007 0.4455 0.066 Uiso 1 1 calc R . .
H20B H 0.5300 1.0511 0.4383 0.066 Uiso 1 1 calc R . .
H20C H 0.6309 1.1259 0.4042 0.066 Uiso 1 1 calc R . .
C21 C 0.5033(3) 1.0487(3) 0.20357(18) 0.0447(8) Uani 1 1 d . . .
H21A H 0.4494 1.1142 0.2188 0.067 Uiso 1 1 calc R . .
H21B H 0.4598 0.9912 0.2008 0.067 Uiso 1 1 calc R . .
H21C H 0.5508 1.0739 0.1599 0.067 Uiso 1 1 calc R . .
C22 C 0.5879(3) 0.6550(3) 0.10628(14) 0.0294(6) Uani 1 1 d . . .
C23 C 0.4743(3) 0.6836(3) 0.09654(16) 0.0354(7) Uani 1 1 d . . .
C24 C 0.4198(3) 0.5986(3) 0.08906(17) 0.0438(8) Uani 1 1 d . . .
H24 H 0.3422 0.6175 0.0840 0.053 Uiso 1 1 calc R . .
C25 C 0.4755(4) 0.4880(3) 0.08882(16) 0.0441(9) Uani 1 1 d . . .
C26 C 0.5872(3) 0.4615(3) 0.09739(16) 0.0416(8) Uani 1 1 d . . .
H26 H 0.6265 0.3857 0.0967 0.050 Uiso 1 1 calc R . .
C27 C 0.6447(3) 0.5428(3) 0.10711(16) 0.0352(7) Uani 1 1 d . . .
C28 C 0.4132(3) 0.8051(3) 0.0926(2) 0.0530(10) Uani 1 1 d . . .
H28A H 0.4073 0.8307 0.1340 0.080 Uiso 1 1 calc R . .
H28B H 0.3357 0.8094 0.0855 0.080 Uiso 1 1 calc R . .
H28C H 0.4571 0.8540 0.0558 0.080 Uiso 1 1 calc R . .
C29 C 0.4136(5) 0.3972(4) 0.0807(2) 0.0646(13) Uani 1 1 d . . .
H29A H 0.3554 0.3780 0.1212 0.097 Uiso 1 1 calc R . .
H29B H 0.4697 0.3288 0.0722 0.097 Uiso 1 1 calc R . .
H29C H 0.3757 0.4263 0.0435 0.097 Uiso 1 1 calc R . .
C30 C 0.7662(3) 0.5092(3) 0.1173(2) 0.0557(10) Uani 1 1 d . . .
H30A H 0.8126 0.5676 0.0911 0.084 Uiso 1 1 calc R . .
H30B H 0.7999 0.4358 0.1033 0.084 Uiso 1 1 calc R . .
H30C H 0.7653 0.5023 0.1641 0.084 Uiso 1 1 calc R . .
C31 C 0.4168(3) 0.6094(2) 0.32902(14) 0.0263(6) Uani 1 1 d . . .
C32 C 0.4346(2) 0.4917(2) 0.35603(14) 0.0261(6) Uani 1 1 d . . .
C33 C 0.3490(3) 0.4421(2) 0.40552(15) 0.0284(6) Uani 1 1 d . . .
C34 C 0.2478(3) 0.5118(3) 0.42819(16) 0.0352(7) Uani 1 1 d . . .
H34 H 0.1900 0.4789 0.4623 0.042 Uiso 1 1 calc R . .
C35 C 0.2267(3) 0.6280(3) 0.40326(16) 0.0326(7) Uani 1 1 d . . .
C36 C 0.3130(3) 0.6765(2) 0.35269(15) 0.0283(6) Uani 1 1 d . . .
C37 C 0.3663(3) 0.3153(3) 0.43511(16) 0.0344(7) Uani 1 1 d . . .
H37 H 0.4409 0.2791 0.4095 0.041 Uiso 1 1 calc R . .
C38 C 0.2700(4) 0.2562(3) 0.42974(19) 0.0473(9) Uani 1 1 d . . .
H38A H 0.1960 0.2892 0.4552 0.071 Uiso 1 1 calc R . .
H38B H 0.2862 0.1745 0.4473 0.071 Uiso 1 1 calc R . .
H38C H 0.2662 0.2672 0.3833 0.071 Uiso 1 1 calc R . .
C39 C 0.3752(4) 0.2956(3) 0.50674(19) 0.0520(10) Uani 1 1 d . . .
H39A H 0.4384 0.3316 0.5097 0.078 Uiso 1 1 calc R . .
H39B H 0.3905 0.2135 0.5235 0.078 Uiso 1 1 calc R . .
H39C H 0.3025 0.3291 0.5331 0.078 Uiso 1 1 calc R . .
C40 C 0.1120(3) 0.6983(3) 0.43168(18) 0.0413(8) Uani 1 1 d . . .
H40 H 0.1147 0.7801 0.4105 0.050 Uiso 1 1 calc R . .
C41 C 0.0103(3) 0.6624(4) 0.4157(2) 0.0610(12) Uani 1 1 d . . .
H41A H 0.0018 0.5845 0.4389 0.091 Uiso 1 1 calc R . .
H41B H 0.0244 0.6653 0.3680 0.091 Uiso 1 1 calc R . .
H41C H -0.0606 0.7144 0.4299 0.091 Uiso 1 1 calc R . .
C42 C 0.0926(4) 0.6901(4) 0.5052(2) 0.0586(11) Uani 1 1 d . . .
H42A H 0.0216 0.7410 0.5207 0.088 Uiso 1 1 calc R . .
H42B H 0.1582 0.7127 0.5153 0.088 Uiso 1 1 calc R . .
H42C H 0.0852 0.6114 0.5273 0.088 Uiso 1 1 calc R . .
C43 C 0.5446(2) 0.4188(2) 0.32847(14) 0.0255(6) Uani 1 1 d . . .
C44 C 0.5459(3) 0.3665(3) 0.27577(14) 0.0290(6) Uani 1 1 d . . .
C45 C 0.6512(3) 0.3019(3) 0.24983(15) 0.0415(9) Uani 1 1 d . . .
H45 H 0.6547 0.2706 0.2122 0.050 Uiso 1 1 calc R . .
C46 C 0.7458(3) 0.2808(3) 0.27331(17) 0.0381(7) Uani 1 1 d . . .
C47 C 0.7421(3) 0.3308(3) 0.32637(17) 0.0361(7) Uani 1 1 d . . .
H47 H 0.8093 0.3185 0.3437 0.043 Uiso 1 1 calc R . .
C48 C 0.6430(3) 0.3986(3) 0.35499(15) 0.0299(6) Uani 1 1 d . . .
C49 C 0.4384(3) 0.3789(3) 0.25020(17) 0.0422(8) Uani 1 1 d . . .
H49A H 0.3758 0.3532 0.2865 0.063 Uiso 1 1 calc R . .
H49B H 0.4536 0.3325 0.2159 0.063 Uiso 1 1 calc R . .
H49C H 0.4157 0.4592 0.2315 0.063 Uiso 1 1 calc R . .
C50 C 0.8532(3) 0.2066(4) 0.2431(2) 0.0561(10) Uani 1 1 d . . .
H50A H 0.8373 0.1288 0.2490 0.084 Uiso 1 1 calc R . .
H50B H 0.9155 0.2056 0.2648 0.084 Uiso 1 1 calc R . .
H50C H 0.8765 0.2371 0.1959 0.084 Uiso 1 1 calc R . .
C51 C 0.6428(3) 0.4461(3) 0.41481(17) 0.0396(8) Uani 1 1 d . . .
H51A H 0.6444 0.3839 0.4529 0.059 Uiso 1 1 calc R . .
H51B H 0.5727 0.5019 0.4243 0.059 Uiso 1 1 calc R . .
H51C H 0.7109 0.4833 0.4060 0.059 Uiso 1 1 calc R . .
C52 C 0.2884(2) 0.8010(2) 0.32392(14) 0.0277(6) Uani 1 1 d . . .
C53 C 0.2349(3) 0.8344(3) 0.26976(15) 0.0325(6) Uani 1 1 d . . .
C54 C 0.2024(3) 0.9505(3) 0.24732(16) 0.0384(7) Uani 1 1 d . . .
H54 H 0.1666 0.9733 0.2107 0.046 Uiso 1 1 calc R . .
C55 C 0.2207(3) 1.0329(3) 0.27688(18) 0.0391(8) Uani 1 1 d . . .
C56 C 0.2749(3) 0.9984(3) 0.32926(18) 0.0396(8) Uani 1 1 d . . .
H56 H 0.2888 1.0546 0.3496 0.048 Uiso 1 1 calc R . .
C57 C 0.3097(3) 0.8837(3) 0.35325(16) 0.0334(7) Uani 1 1 d . . .
C58 C 0.2091(4) 0.7460(3) 0.23834(18) 0.0486(9) Uani 1 1 d . . .
H58A H 0.2813 0.6973 0.2220 0.073 Uiso 1 1 calc R . .
H58B H 0.1727 0.7841 0.2014 0.073 Uiso 1 1 calc R . .
H58C H 0.1567 0.6992 0.2711 0.073 Uiso 1 1 calc R . .
C59 C 0.1832(4) 1.1586(3) 0.2526(2) 0.0593(11) Uani 1 1 d . . .
H59A H 0.1408 1.1951 0.2903 0.089 Uiso 1 1 calc R . .
H59B H 0.1332 1.1672 0.2218 0.089 Uiso 1 1 calc R . .
H59C H 0.2515 1.1947 0.2301 0.089 Uiso 1 1 calc R . .
C60 C 0.3669(4) 0.8509(3) 0.4112(2) 0.0544(10) Uani 1 1 d . . .
H60A H 0.4495 0.8247 0.3959 0.082 Uiso 1 1 calc R . .
H60B H 0.3317 0.7895 0.4432 0.082 Uiso 1 1 calc R . .
H60C H 0.3566 0.9172 0.4322 0.082 Uiso 1 1 calc R . .
O2 O 1.0000 0.0000 0.5000 0.098(2) Uani 1 2 d SD . .
C66 C 0.9383(7) 0.0294(7) 0.4023(5) 0.127(3) Uani 1 1 d D . .
H66A H 0.9738 0.0492 0.3552 0.191 Uiso 1 1 calc R A 1
H66B H 0.8712 0.0871 0.4142 0.191 Uiso 1 1 calc R A 1
H66C H 0.9136 -0.0453 0.4111 0.191 Uiso 1 1 calc R A 1
C65A C 1.0178(9) 0.0254(9) 0.4393(5) 0.077(2) Uani 0.490(8) 1 d PD B 1
H65A H 1.0865 -0.0281 0.4223 0.092 Uiso 0.490(8) 1 calc PR B 1
H65B H 1.0414 0.1019 0.4275 0.092 Uiso 0.490(8) 1 calc PR B 1
C65B C 0.9184(9) 0.0000(9) 0.4646(5) 0.077(2) Uani 0.510(8) 1 d PD B 2
H65C H 0.8992 -0.0782 0.4752 0.092 Uiso 0.510(8) 1 calc PR B 2
H65D H 0.8476 0.0503 0.4827 0.092 Uiso 0.510(8) 1 calc PR B 2
O1 O 0.0505(5) 0.5580(4) 0.1880(3) 0.1202(17) Uani 1 1 d . . .
C61 C 0.0591(8) 0.6669(8) 0.0822(5) 0.161(4) Uani 1 1 d . . .
H61A H -0.0215 0.7039 0.0860 0.242 Uiso 1 1 calc R . .
H61B H 0.0923 0.6553 0.0367 0.242 Uiso 1 1 calc R . .
H61C H 0.1031 0.7153 0.0940 0.242 Uiso 1 1 calc R . .
C62 C 0.0637(7) 0.5626(7) 0.1245(4) 0.118(2) Uani 1 1 d . . .
H62A H 0.0037 0.5236 0.1189 0.142 Uiso 1 1 calc R . .
H62B H 0.1393 0.5166 0.1090 0.142 Uiso 1 1 calc R . .
C63 C 0.0517(9) 0.4592(6) 0.2296(5) 0.142(3) Uani 1 1 d . . .
H63A H 0.1234 0.4085 0.2131 0.170 Uiso 1 1 calc R . .
H63B H -0.0138 0.4245 0.2273 0.170 Uiso 1 1 calc R . .
C64 C 0.0458(10) 0.4575(7) 0.2941(5) 0.150(4) Uani 1 1 d . . .
H64A H 0.1075 0.4948 0.2979 0.225 Uiso 1 1 calc R . .
H64B H 0.0551 0.3784 0.3175 0.225 Uiso 1 1 calc R . .
H64C H -0.0293 0.4982 0.3135 0.225 Uiso 1 1 calc R . .

loop_
_atom_site_aniso_label
_atom_site_aniso_U_11
_atom_site_aniso_U_22
_atom_site_aniso_U_33
_atom_site_aniso_U_23
_atom_site_aniso_U_13
_atom_site_aniso_U_12
Pb2 0.03032(7) 0.02800(7) 0.03023(7) 0.00275(4) -0.00723(4) -0.01232(4)
C1 0.0287(15) 0.0268(14) 0.0297(15) -0.0033(12) -0.0041(12) -0.0081(12)
C2 0.0308(16) 0.0323(15) 0.0255(14) -0.0050(12) -0.0059(11) -0.0111(12)
C3 0.0446(19) 0.0377(17) 0.0299(16) -0.0073(13) -0.0002(13) -0.0232(15)
C4 0.058(2) 0.0433(19) 0.0267(16) -0.0041(14) 0.0024(14) -0.0319(17)
C5 0.0464(19) 0.0355(17) 0.0251(15) -0.0058(13) -0.0052(13) -0.0183(14)
C6 0.0358(16) 0.0258(14) 0.0299(15) -0.0044(12) -0.0076(12) -0.0117(12)
C7 0.075(3) 0.058(2) 0.0330(18) -0.0172(17) 0.0106(17) -0.048(2)
C8 0.100(4) 0.045(2) 0.077(3) -0.015(2) 0.008(3) -0.041(2)
C9 0.078(3) 0.086(4) 0.080(3) -0.008(3) -0.014(3) -0.059(3)
C10 0.070(3) 0.046(2) 0.0261(16) -0.0069(14) -0.0059(15) -0.0322(18)
C11 0.088(3) 0.075(3) 0.035(2) -0.011(2) -0.020(2) -0.006(3)
C12 0.088(3) 0.063(3) 0.040(2) -0.023(2) -0.008(2) -0.009(2)
C13 0.0285(15) 0.0278(14) 0.0243(14) -0.0029(11) -0.0012(11) -0.0131(12)
C14 0.0292(15) 0.0260(14) 0.0299(15) -0.0039(12) -0.0038(12) -0.0092(12)
C15 0.0374(17) 0.0302(15) 0.0279(15) -0.0021(12) -0.0105(12) -0.0101(13)
C16 0.0353(16) 0.0284(15) 0.0262(14) -0.0033(12) -0.0006(12) -0.0134(12)
C17 0.0404(19) 0.0387(18) 0.0248(15) -0.0033(13) 0.0017(13) 0.0167(14)
C18 0.0299(16) 0.0295(15) 0.0296(15) -0.0003(12) -0.0043(12) -0.0087(12)
C19 0.0355(18) 0.0410(18) 0.0432(19) -0.0115(15) -0.0112(14) -0.0022(14)
C20 0.057(2) 0.0407(19) 0.0326(17) -0.0107(15) -0.0017(15) -0.0118(17)
C21 0.0397(19) 0.052(2) 0.0378(18) -0.0033(16) -0.0106(15) 0.0004(16)
C22 0.0374(17) 0.0289(15) 0.0242(14) -0.0029(12) -0.0054(12) -0.0137(13)
C23 0.0369(17) 0.0370(17) 0.0344(16) -0.0030(14) -0.0090(13) -0.0129(14)
C24 0.049(2) 0.051(2) 0.0397(19) -0.0003(16) -0.0174(16) -0.0254(17)
C25 0.067(2) 0.047(2) 0.0294(16) -0.0027(15) -0.0125(16) -0.0356(18)
C26 0.062(2) 0.0262(15) 0.0354(17) -0.0044(13) -0.0021(16) -0.0166(15)
C27 0.0419(18) 0.0308(16) 0.0310(16) 0.0010(13) -0.0041(13) -0.0139(14)
C28 0.039(2) 0.045(2) 0.071(3) -0.0014(19) -0.0114(18) -0.0071(16)
C29 0.103(4) 0.064(3) 0.047(2) -0.004(2) -0.023(2) -0.056(3)
C30 0.044(2) 0.0359(19) 0.078(3) 0.0083(19) -0.012(2) -0.0089(16)
C31 0.0305(15) 0.0223(13) 0.0248(14) 0.0003(11) -0.0050(11) -0.0079(11)
C32 0.0253(14) 0.0255(14) 0.0267(14) -0.0029(11) -0.0051(11) -0.0046(11)
C33 0.0299(15) 0.0221(13) 0.0303(15) -0.0013(12) -0.0023(12) -0.0068(11)
C34 0.0309(16) 0.0293(15) 0.0372(17) 0.0008(13) 0.0041(13) -0.0088(13)
C35 0.0267(15) 0.0262(14) 0.0404(17) -0.0030(13) -0.0018(13) -0.0047(12)
C36 0.0296(15) 0.0209(13) 0.0316(15) -0.0004(12) -0.0040(12) -0.0062(11)
C37 0.0370(17) 0.0213(14) 0.0357(17) 0.0016(12) 0.0026(13) -0.0047(12)
C38 0.064(2) 0.0298(17) 0.050(2) -0.0038(16) -0.0105(18) -0.0178(16)
C39 0.077(3) 0.0307(17) 0.050(2) 0.0087(16) -0.026(2) -0.0148(18)
C40 0.0307(17) 0.0295(16) 0.050(2) 0.0031(15) 0.0042(14) -0.0031(13)
C41 0.033(2) 0.093(3) 0.054(2) -0.023(2) -0.0089(17) 0.006(2)
C42 0.040(2) 0.071(3) 0.068(3) -0.038(2) -0.0098(19) 0.009(2)
C43 0.0265(14) 0.0215(13) 0.0262(14) -0.0021(11) -0.0009(11) -0.0072(11)
C44 0.0307(15) 0.0288(15) 0.0257(14) -0.0011(12) -0.0029(11) -0.0089(12)
C45 0.053(2) 0.0356(17) 0.0179(14) -0.0047(13) 0.0027(13) 0.0190(15)
C46 0.0338(17) 0.0314(16) 0.0422(18) -0.0091(14) 0.0065(14) -0.0061(13)
C47 0.0276(16) 0.0358(17) 0.0448(19) -0.0026(14) -0.0107(13) -0.0065(13)
C48 0.0324(16) 0.0258(14) 0.0315(15) -0.0014(12) -0.0076(12) -0.0081(12)
C49 0.0361(18) 0.061(2) 0.0331(17) -0.0112(16) -0.0064(14) -0.0138(16)
C50 0.043(2) 0.054(2) 0.064(3) -0.021(2) -0.0009(18) 0.0061(18)
C51 0.0411(19) 0.0432(19) 0.0397(18) -0.0095(15) -0.0161(15) -0.0067(15)
C52 0.0256(14) 0.0235(14) 0.0304(15) -0.0004(12) -0.0024(11) -0.0057(11)
C53 0.0290(16) 0.0335(16) 0.0325(16) -0.0022(13) -0.0036(12) -0.0078(13)
C54 0.0311(17) 0.0429(19) 0.0335(17) 0.0084(14) -0.0086(13) -0.0035(14)
C55 0.0348(17) 0.0237(15) 0.0462(19) 0.0036(14) 0.0000(14) 0.0014(13)
C56 0.044(2) 0.0238(15) 0.048(2) -0.0078(14) -0.0013(15) -0.0093(14)
C57 0.0343(17) 0.0292(15) 0.0366(17) -0.0006(13) -0.0075(13) -0.0108(13)
C58 0.063(2) 0.050(2) 0.0400(19) -0.0057(17) -0.0170(17) -0.0210(19)
C59 0.050(2) 0.0306(18) 0.078(3) 0.0093(19) -0.005(2) 0.0028(16)
C60 0.075(3) 0.046(2) 0.055(2) 0.0041(18) -0.033(2) -0.029(2)
O2 0.078(4) 0.083(4) 0.143(6) 0.026(4) -0.064(4) -0.035(3)
C66 0.108(6) 0.135(7) 0.170(8) -0.036(6) -0.073(6) -0.027(5)
C65A 0.075(5) 0.058(4) 0.081(5) -0.003(4) 0.007(4) -0.013(4)
C65B 0.075(5) 0.058(4) 0.081(5) -0.003(4) 0.007(4) -0.013(4)
O1 0.170(5) 0.074(3) 0.128(4) -0.007(3) -0.061(4) -0.022(3)
C61 0.162(9) 0.154(8) 0.180(9) 0.058(7) -0.103(8) -0.068(7)
C62 0.120(6) 0.122(6) 0.117(6) -0.036(5) -0.003(5) -0.043(5)
C63 0.204(10) 0.061(4) 0.148(8) -0.008(5) -0.017(7) -0.031(5)
C64 0.231(11) 0.079(5) 0.155(9) -0.024(5) -0.076(8) -0.012(6)

loop_
_atom_type_symbol
_atom_type_description
_atom_type_scat_dispersion_real
_atom_type_scat_dispersion_imag
_atom_type_scat_source
C C 0.0033 0.0016 'International Tables Vol C Tables 4.2.6.8 and 6.1.1.4'
O O 0.0106 0.0060 'International Tables Vol C Tables 4.2.6.8 and 6.1.1.4'
Pb Pb -3.3944 10.1111 'International Tables Vol C Tables 4.2.6.8 and 6.1.1.4'
H H 0.0000 0.0000 'International Tables Vol C Tables 4.2.6.8 and 6.1.1.4'

loop_
_geom_angle_atom_site_label_1
_geom_angle_atom_site_label_2
_geom_angle_atom_site_label_3
_geom_angle
_geom_angle_site_symmetry_1
_geom_angle_site_symmetry_3
C1 Pb2 C31 123.89(10) . .
C2 C1 C6 119.0(3) . .
C2 C1 Pb2 109.2(2) . .
C6 C1 Pb2 128.6(2) . .
C3 C2 C1 121.6(3) . .
C3 C2 C13 118.7(3) . .
C1 C2 C13 119.6(3) . .
C4 C3 C2 118.0(3) . .
C4 C3 C7 119.5(3) . .
C2 C3 C7 122.5(3) . .
C5 C4 C3 122.2(3) . .
C5 C4 H4 118.9 . .
C3 C4 H4 118.9 . .
C4 C5 C6 119.1(3) . .
C4 C5 C10 118.6(3) . .
C6 C5 C10 122.3(3) . .
C1 C6 C5 120.0(3) . .
C1 C6 C22 120.6(3) . .
C5 C6 C22 119.3(3) . .
C9 C7 C8 110.8(4) . .
C9 C7 C3 111.5(4) . .
C8 C7 C3 112.5(3) . .
C9 C7 H7 107.3 . .
C8 C7 H7 107.3 . .
C3 C7 H7 107.3 . .
C7 C8 H8A 109.5 . .
C7 C8 H8B 109.5 . .
H8A C8 H8B 109.5 . .
C7 C8 H8C 109.5 . .
H8A C8 H8C 109.5 . .
H8B C8 H8C 109.5 . .
C7 C9 H9A 109.5 . .
C7 C9 H9B 109.5 . .
H9A C9 H9B 109.5 . .
C7 C9 H9C 109.5 . .
H9A C9 H9C 109.5 . .
H9B C9 H9C 109.5 . .
C12 C10 C11 110.6(3) . .
C12 C10 C5 111.7(3) . .
C11 C10 C5 111.7(3) . .
C12 C10 H10 107.5 . .
C11 C10 H10 107.5 . .
C5 C10 H10 107.5 . .
C10 C11 H11A 109.5 . .
C10 C11 H11B 109.5 . .
H11A C11 H11B 109.5 . .
C10 C11 H11C 109.5 . .
H11A C11 H11C 109.5 . .
H11B C11 H11C 109.5 . .
C10 C12 H12A 109.5 . .
C10 C12 H12B 109.5 . .
H12A C12 H12B 109.5 . .
C10 C12 H12C 109.5 . .
H12A C12 H12C 109.5 . .
H12B C12 H12C 109.5 . .
C14 C13 C18 120.3(3) . .
C14 C13 C2 122.6(3) . .
C18 C13 C2 117.1(3) . .
C13 C14 C15 118.7(3) . .
C13 C14 C19 122.7(3) . .
C15 C14 C19 118.5(3) . .
C16 C15 C14 121.9(3) . .
C16 C15 H15 119.0 . .
C14 C15 H15 119.0 . .
C15 C16 C17 117.7(3) . .
C15 C16 C20 121.7(3) . .
C17 C16 C20 120.7(3) . .
C18 C17 C16 122.2(3) . .
C18 C17 H17 118.9 . .
C16 C17 H17 118.9 . .
C17 C18 C13 119.1(3) . .
C17 C18 C21 119.9(3) . .
C13 C18 C21 121.0(3) . .
C14 C19 H19A 109.5 . .
C14 C19 H19B 109.5 . .
H19A C19 H19B 109.5 . .
C14 C19 H19C 109.5 . .
H19A C19 H19C 109.5 . .
H19B C19 H19C 109.5 . .
C16 C20 H20A 109.5 . .
C16 C20 H20B 109.5 . .
H20A C20 H20B 109.5 . .
C16 C20 H20C 109.5 . .
H20A C20 H20C 109.5 . .
H20B C20 H20C 109.5 . .
C18 C21 H21A 109.5 . .
C18 C21 H21B 109.5 . .
H21A C21 H21B 109.5 . .
C18 C21 H21C 109.5 . .
H21A C21 H21C 109.5 . .
H21B C21 H21C 109.5 . .
C27 C22 C23 119.6(3) . .
C27 C22 C6 121.2(3) . .
C23 C22 C6 119.0(3) . .
C24 C23 C22 119.2(3) . .
C24 C23 C28 120.3(3) . .
C22 C23 C28 120.5(3) . .
C25 C24 C23 121.7(3) . .
C25 C24 H24 119.1 . .
C23 C24 H24 119.1 . .
C26 C25 C24 118.5(3) . .
C26 C25 C29 121.1(4) . .
C24 C25 C29 120.5(4) . .
C25 C26 C27 122.1(3) . .
C25 C26 H26 118.9 . .
C27 C26 H26 118.9 . .
C22 C27 C26 118.8(3) . .
C22 C27 C30 121.0(3) . .
C26 C27 C30 120.1(3) . .
C23 C28 H28A 109.5 . .
C23 C28 H28B 109.5 . .
H28A C28 H28B 109.5 . .
C23 C28 H28C 109.5 . .
H28A C28 H28C 109.5 . .
H28B C28 H28C 109.5 . .
C25 C29 H29A 109.5 . .
C25 C29 H29B 109.5 . .
H29A C29 H29B 109.5 . .
C25 C29 H29C 109.5 . .
H29A C29 H29C 109.5 . .
H29B C29 H29C 109.5 . .
C27 C30 H30A 109.5 . .
C27 C30 H30B 109.5 . .
H30A C30 H30B 109.5 . .
C27 C30 H30C 109.5 . .
H30A C30 H30C 109.5 . .
H30B C30 H30C 109.5 . .
C36 C31 C32 119.1(3) . .
C36 C31 Pb2 127.7(2) . .
C32 C31 Pb2 109.3(2) . .
C33 C32 C31 120.9(3) . .
C33 C32 C43 120.1(3) . .
C31 C32 C43 119.0(3) . .
C34 C33 C32 118.2(3) . .
C34 C33 C37 120.1(3) . .
C32 C33 C37 121.7(3) . .
C33 C34 C35 122.9(3) . .
C33 C34 H34 118.5 . .
C35 C34 H34 118.5 . .
C34 C35 C36 118.3(3) . .
C34 C35 C40 119.1(3) . .
C36 C35 C40 122.6(3) . .
C31 C36 C35 120.6(3) . .
C31 C36 C52 121.1(3) . .
C35 C36 C52 118.3(3) . .
C39 C37 C33 111.5(3) . .
C39 C37 C38 109.8(3) . .
C33 C37 C38 112.0(3) . .
C39 C37 H37 107.8 . .
C33 C37 H37 107.8 . .
C38 C37 H37 107.8 . .
C37 C38 H38A 109.5 . .
C37 C38 H38B 109.5 . .
H38A C38 H38B 109.5 . .
C37 C38 H38C 109.5 . .
H38A C38 H38C 109.5 . .
H38B C38 H38C 109.5 . .
C37 C39 H39A 109.5 . .
C37 C39 H39B 109.5 . .
H39A C39 H39B 109.5 . .
C37 C39 H39C 109.5 . .
H39A C39 H39C 109.5 . .
H39B C39 H39C 109.5 . .
C42 C40 C41 109.7(3) . .
C42 C40 C35 112.1(3) . .
C41 C40 C35 111.3(3) . .
C42 C40 H40 107.9 . .
C41 C40 H40 107.9 . .
C35 C40 H40 107.9 . .
C40 C41 H41A 109.5 . .
C40 C41 H41B 109.5 . .
H41A C41 H41B 109.5 . .
C40 C41 H41C 109.5 . .
H41A C41 H41C 109.5 . .
H41B C41 H41C 109.5 . .
C40 C42 H42A 109.5 . .
C40 C42 H42B 109.5 . .
H42A C42 H42B 109.5 . .
C40 C42 H42C 109.5 . .
H42A C42 H42C 109.5 . .
H42B C42 H42C 109.5 . .
C48 C43 C44 119.7(3) . .
C48 C43 C32 122.3(3) . .
C44 C43 C32 117.9(3) . .
C45 C44 C43 116.4(3) . .
C45 C44 C49 122.9(3) . .
C43 C44 C49 120.7(3) . .
C46 C45 C44 125.6(3) . .
C46 C45 H45 117.2 . .
C44 C45 H45 117.2 . .
C45 C46 C47 117.2(3) . .
C45 C46 C50 121.3(3) . .
C47 C46 C50 121.5(3) . .
C46 C47 C48 122.0(3) . .
C46 C47 H47 119.0 . .
C48 C47 H47 119.0 . .
C47 C48 C43 119.0(3) . .
C47 C48 C51 119.4(3) . .
C43 C48 C51 121.6(3) . .
C44 C49 H49A 109.5 . .
C44 C49 H49B 109.5 . .
H49A C49 H49B 109.5 . .
C44 C49 H49C 109.5 . .
H49A C49 H49C 109.5 . .
H49B C49 H49C 109.5 . .
C46 C50 H50A 109.5 . .
C46 C50 H50B 109.5 . .
H50A C50 H50B 109.5 . .
C46 C50 H50C 109.5 . .
H50A C50 H50C 109.5 . .
H50B C50 H50C 109.5 . .
C48 C51 H51A 109.5 . .
C48 C51 H51B 109.5 . .
H51A C51 H51B 109.5 . .
C48 C51 H51C 109.5 . .
H51A C51 H51C 109.5 . .
H51B C51 H51C 109.5 . .
C57 C52 C53 119.8(3) . .
C57 C52 C36 120.8(3) . .
C53 C52 C36 119.2(3) . .
C54 C53 C52 118.8(3) . .
C54 C53 C58 120.7(3) . .
C52 C53 C58 120.5(3) . .
C55 C54 C53 121.8(3) . .
C55 C54 H54 119.1 . .
C53 C54 H54 119.1 . .
C54 C55 C56 118.4(3) . .
C54 C55 C59 121.2(3) . .
C56 C55 C59 120.4(3) . .
C55 C56 C57 122.0(3) . .
C55 C56 H56 119.0 . .
C57 C56 H56 119.0 . .
C56 C57 C52 119.1(3) . .
C56 C57 C60 119.7(3) . .
C52 C57 C60 121.1(3) . .
C53 C58 H58A 109.5 . .
C53 C58 H58B 109.5 . .
H58A C58 H58B 109.5 . .
C53 C58 H58C 109.5 . .
H58A C58 H58C 109.5 . .
H58B C58 H58C 109.5 . .
C55 C59 H59A 109.5 . .
C55 C59 H59B 109.5 . .
H59A C59 H59B 109.5 . .
C55 C59 H59C 109.5 . .
H59A C59 H59C 109.5 . .
H59B C59 H59C 109.5 . .
C57 C60 H60A 109.5 . .
C57 C60 H60B 109.5 . .
H60A C60 H60B 109.5 . .
C57 C60 H60C 109.5 . .
H60A C60 H60C 109.5 . .
H60B C60 H60C 109.5 . .
C65A O2 C65A 179.999(3) 2_756 .
C65A O2 C65B 57.0(7) 2_756 2_756
C65A O2 C65B 123.0(7) . 2_756
C65A O2 C65B 123.0(7) 2_756 .
C65A O2 C65B 57.0(7) . .
C65B O2 C65B 179.998(2) 2_756 .
C65B C66 C65A 56.5(7) . .
C65B C66 H66A 165.6 . .
C65A C66 H66A 109.5 . .
C65B C66 H66B 80.6 . .
C65A C66 H66B 109.5 . .
H66A C66 H66B 109.5 . .
C65B C66 H66C 75.3 . .
C65A C66 H66C 109.5 . .
H66A C66 H66C 109.5 . .
H66B C66 H66C 109.5 . .
O2 C65A C66 125.0(9) . .
O2 C65A H65A 106.1 . .
C66 C65A H65A 106.1 . .
O2 C65A H65B 106.1 . .
C66 C65A H65B 106.1 . .
H65A C65A H65B 106.3 . .
C66 C65B O2 121.5(8) . .
C66 C65B H65C 107.0 . .
O2 C65B H65C 107.0 . .
C66 C65B H65D 107.0 . .
O2 C65B H65D 107.0 . .
H65C C65B H65D 106.7 . .
C62 O1 C63 121.1(7) . .
C62 C61 H61A 109.5 . .
C62 C61 H61B 109.5 . .
H61A C61 H61B 109.5 . .
C62 C61 H61C 109.5 . .
H61A C61 H61C 109.5 . .
H61B C61 H61C 109.5 . .
O1 C62 C61 120.0(8) . .
O1 C62 H62A 107.3 . .
C61 C62 H62A 107.3 . .
O1 C62 H62B 107.3 . .
C61 C62 H62B 107.3 . .
H62A C62 H62B 106.9 . .
O1 C63 C64 119.1(8) . .
O1 C63 H63A 107.5 . .
C64 C63 H63A 107.5 . .
O1 C63 H63B 107.5 . .
C64 C63 H63B 107.5 . .
H63A C63 H63B 107.0 . .
C63 C64 H64A 109.5 . .
C63 C64 H64B 109.5 . .
H64A C64 H64B 109.5 . .
C63 C64 H64C 109.5 . .
H64A C64 H64C 109.5 . .
H64B C64 H64C 109.5 . .

loop_
_geom_bond_atom_site_label_1
_geom_bond_atom_site_label_2
_geom_bond_distance
_geom_bond_site_symmetry_2
Pb2 C1 2.353(3) .
Pb2 C31 2.357(3) .
C1 C2 1.401(4) .
C1 C6 1.406(4) .
C2 C3 1.396(4) .
C2 C13 1.513(4) .
C3 C4 1.394(4) .
C3 C7 1.531(4) .
C4 C5 1.387(4) .
C4 H4 0.9500 .
C5 C6 1.406(4) .
C5 C10 1.530(4) .
C6 C22 1.498(4) .
C7 C9 1.509(7) .
C7 C8 1.521(7) .
C7 H7 1.0000 .
C8 H8A 0.9800 .
C8 H8B 0.9800 .
C8 H8C 0.9800 .
C9 H9A 0.9800 .
C9 H9B 0.9800 .
C9 H9C 0.9800 .
C10 C12 1.516(6) .
C10 C11 1.519(6) .
C10 H10 1.0000 .
C11 H11A 0.9800 .
C11 H11B 0.9800 .
C11 H11C 0.9800 .
C12 H12A 0.9800 .
C12 H12B 0.9800 .
C12 H12C 0.9800 .
C13 C14 1.398(4) .
C13 C18 1.407(4) .
C14 C15 1.403(4) .
C14 C19 1.505(4) .
C15 C16 1.378(4) .
C15 H15 0.9500 .
C16 C17 1.413(5) .
C16 C20 1.516(4) .
C17 C18 1.366(4) .
C17 H17 0.9500 .
C18 C21 1.508(4) .
C19 H19A 0.9800 .
C19 H19B 0.9800 .
C19 H19C 0.9800 .
C20 H20A 0.9800 .
C20 H20B 0.9800 .
C20 H20C 0.9800 .
C21 H21A 0.9800 .
C21 H21B 0.9800 .
C21 H21C 0.9800 .
C22 C27 1.397(4) .
C22 C23 1.408(5) .
C23 C24 1.394(5) .
C23 C28 1.507(5) .
C24 C25 1.378(5) .
C24 H24 0.9500 .
C25 C26 1.377(5) .
C25 C29 1.520(5) .
C26 C27 1.400(5) .
C26 H26 0.9500 .
C27 C30 1.504(5) .
C28 H28A 0.9800 .
C28 H28B 0.9800 .
C28 H28C 0.9800 .
C29 H29A 0.9800 .
C29 H29B 0.9800 .
C29 H29C 0.9800 .
C30 H30A 0.9800 .
C30 H30B 0.9800 .
C30 H30C 0.9800 .
C31 C36 1.394(4) .
C31 C32 1.415(4) .
C32 C33 1.401(4) .
C32 C43 1.503(4) .
C33 C34 1.383(4) .
C33 C37 1.525(4) .
C34 C35 1.391(4) .
C34 H34 0.9500 .
C35 C36 1.412(4) .
C35 C40 1.532(4) .
C36 C52 1.502(4) .
C37 C39 1.520(5) .
C37 C38 1.532(5) .
C37 H37 1.0000 .
C38 H38A 0.9800 .
C38 H38B 0.9800 .
C38 H38C 0.9800 .
C39 H39A 0.9800 .
C39 H39B 0.9800 .
C39 H39C 0.9800 .
C40 C42 1.506(6) .
C40 C41 1.529(6) .
C40 H40 1.0000 .
C41 H41A 0.9800 .
C41 H41B 0.9800 .
C41 H41C 0.9800 .
C42 H42A 0.9800 .
C42 H42B 0.9800 .
C42 H42C 0.9800 .
C43 C48 1.404(4) .
C43 C44 1.405(4) .
C44 C45 1.405(4) .
C44 C49 1.507(4) .
C45 C46 1.323(5) .
C45 H45 0.9500 .
C46 C47 1.387(5) .
C46 C50 1.508(5) .
C47 C48 1.393(4) .
C47 H47 0.9500 .
C48 C51 1.512(4) .
C49 H49A 0.9800 .
C49 H49B 0.9800 .
C49 H49C 0.9800 .
C50 H50A 0.9800 .
C50 H50B 0.9800 .
C50 H50C 0.9800 .
C51 H51A 0.9800 .
C51 H51B 0.9800 .
C51 H51C 0.9800 .
C52 C57 1.394(4) .
C52 C53 1.409(4) .
C53 C54 1.396(5) .
C53 C58 1.507(5) .
C54 C55 1.380(5) .
C54 H54 0.9500 .
C55 C56 1.381(5) .
C55 C59 1.516(4) .
C56 C57 1.393(4) .
C56 H56 0.9500 .
C57 C60 1.508(5) .
C58 H58A 0.9800 .
C58 H58B 0.9800 .
C58 H58C 0.9800 .
C59 H59A 0.9800 .
C59 H59B 0.9800 .
C59 H59C 0.9800 .
C60 H60A 0.9800 .
C60 H60B 0.9800 .
C60 H60C 0.9800 .
O2 C65A 1.232(10) 2_756
O2 C65A 1.232(10) .
O2 C65B 1.390(11) 2_756
O2 C65B 1.390(11) .
C66 C65B 1.269(11) .
C66 C65A 1.382(12) .
C66 H66A 0.9800 .
C66 H66B 0.9800 .
C66 H66C 0.9800 .
C65A H65A 0.9900 .
C65A H65B 0.9900 .
C65B H65C 0.9900 .
C65B H65D 0.9900 .
O1 C62 1.312(9) .
O1 C63 1.325(8) .
C61 C62 1.383(10) .
C61 H61A 0.9800 .
C61 H61B 0.9800 .
C61 H61C 0.9800 .
C62 H62A 0.9900 .
C62 H62B 0.9900 .
C63 C64 1.353(11) .
C63 H63A 0.9900 .
C63 H63B 0.9900 .
C64 H64A 0.9800 .
C64 H64B 0.9800 .
C64 H64C 0.9800 .

loop_
_geom_torsion_atom_site_label_1
_geom_torsion_atom_site_label_2
_geom_torsion_atom_site_label_3
_geom_torsion_atom_site_label_4
_geom_torsion
_geom_torsion_site_symmetry_1
C31 Pb2 C1 C2 132.5(2) .
C31 Pb2 C1 C6 -68.3(3) .
C6 C1 C2 C3 -1.0(5) .
Pb2 C1 C2 C3 160.5(3) .
C6 C1 C2 C13 174.8(3) .
Pb2 C1 C2 C13 -23.7(3) .
C1 C2 C3 C4 -0.3(5) .
C13 C2 C3 C4 -176.1(3) .
C1 C2 C3 C7 179.9(3) .
C13 C2 C3 C7 4.1(5) .
C2 C3 C4 C5 1.7(6) .
C7 C3 C4 C5 -178.5(4) .
C3 C4 C5 C6 -1.8(6) .
C3 C4 C5 C10 176.9(4) .
C2 C1 C6 C5 0.8(5) .
Pb2 C1 C6 C5 -156.6(2) .
C2 C1 C6 C22 -177.3(3) .
Pb2 C1 C6 C22 25.2(4) .
C4 C5 C6 C1 0.6(5) .
C10 C5 C6 C1 -178.1(3) .
C4 C5 C6 C22 178.7(3) .
C10 C5 C6 C22 0.0(5) .
C4 C3 C7 C9 -73.2(5) .
C2 C3 C7 C9 106.6(4) .
C4 C3 C7 C8 51.9(5) .
C2 C3 C7 C8 -128.3(4) .
C4 C5 C10 C12 64.8(5) .
C6 C5 C10 C12 -116.5(4) .
C4 C5 C10 C11 -59.7(5) .
C6 C5 C10 C11 119.0(4) .
C3 C2 C13 C14 -91.5(4) .
C1 C2 C13 C14 92.6(4) .
C3 C2 C13 C18 85.9(4) .
C1 C2 C13 C18 -90.0(4) .
C18 C13 C14 C15 1.8(4) .
C2 C13 C14 C15 179.1(3) .
C18 C13 C14 C19 -176.4(3) .
C2 C13 C14 C19 0.8(4) .
C13 C14 C15 C16 -2.0(4) .
C19 C14 C15 C16 176.4(3) .
C14 C15 C16 C17 2.9(5) .
C14 C15 C16 C20 -178.4(3) .
C15 C16 C17 C18 -3.9(5) .
C20 C16 C17 C18 177.4(3) .
C16 C17 C18 C13 3.8(5) .
C16 C17 C18 C21 -175.4(3) .
C14 C13 C18 C17 -2.7(4) .
C2 C13 C18 C17 179.8(3) .
C14 C13 C18 C21 176.4(3) .
C2 C13 C18 C21 -1.0(4) .
C1 C6 C22 C27 -95.7(4) .
C5 C6 C22 C27 86.1(4) .
C1 C6 C22 C23 88.7(4) .
C5 C6 C22 C23 -89.4(4) .
C27 C22 C23 C24 1.1(5) .
C6 C22 C23 C24 176.7(3) .
C27 C22 C23 C28 -177.4(3) .
C6 C22 C23 C28 -1.8(5) .
C22 C23 C24 C25 -2.1(5) .
C28 C23 C24 C25 176.4(3) .
C23 C24 C25 C26 1.1(5) .
C23 C24 C25 C29 179.9(3) .
C24 C25 C26 C27 0.8(5) .
C29 C25 C26 C27 -177.9(3) .
C23 C22 C27 C26 0.7(5) .
C6 C22 C27 C26 -174.8(3) .
C23 C22 C27 C30 179.9(3) .
C6 C22 C27 C30 4.4(5) .
C25 C26 C27 C22 -1.8(5) .
C25 C26 C27 C30 179.1(3) .
C1 Pb2 C31 C36 -70.8(3) .
C1 Pb2 C31 C32 132.03(19) .
C36 C31 C32 C33 0.5(4) .
Pb2 C31 C32 C33 160.0(2) .
C36 C31 C32 C43 177.5(3) .
Pb2 C31 C32 C43 -23.1(3) .
C31 C32 C33 C34 -1.3(4) .
C43 C32 C33 C34 -178.2(3) .
C31 C32 C33 C37 179.8(3) .
C43 C32 C33 C37 2.9(4) .
C32 C33 C34 C35 1.1(5) .
C37 C33 C34 C35 180.0(3) .
C33 C34 C35 C36 -0.1(5) .
C33 C34 C35 C40 -179.8(3) .
C32 C31 C36 C35 0.4(4) .
Pb2 C31 C36 C35 -154.8(2) .
C32 C31 C36 C52 -177.8(3) .
Pb2 C31 C36 C52 27.0(4) .
C34 C35 C36 C31 -0.6(5) .
C40 C35 C36 C31 179.0(3) .
C34 C35 C36 C52 177.6(3) .
C40 C35 C36 C52 -2.7(5) .
C34 C33 C37 C39 -66.9(4) .
C32 C33 C37 C39 111.9(3) .
C34 C33 C37 C38 56.6(4) .
C32 C33 C37 C38 -124.6(3) .
C34 C35 C40 C42 57.1(5) .
C36 C35 C40 C42 -122.6(4) .
C34 C35 C40 C41 -66.2(4) .
C36 C35 C40 C41 114.2(4) .
C33 C32 C43 C48 -91.0(4) .
C31 C32 C43 C48 92.0(3) .
C33 C32 C43 C44 86.8(3) .
C31 C32 C43 C44 -90.2(3) .
C48 C43 C44 C45 -4.1(4) .
C32 C43 C44 C45 178.1(3) .
C48 C43 C44 C49 174.9(3) .
C32 C43 C44 C49 -2.9(4) .
C43 C44 C45 C46 4.3(5) .
C49 C44 C45 C46 -174.6(3) .
C44 C45 C46 C47 -2.9(5) .
C44 C45 C46 C50 177.7(3) .
C45 C46 C47 C48 1.2(5) .
C50 C46 C47 C48 -179.4(3) .
C46 C47 C48 C43 -1.3(5) .
C46 C47 C48 C51 177.1(3) .
C44 C43 C48 C47 2.8(4) .
C32 C43 C48 C47 -179.5(3) .
C44 C43 C48 C51 -175.5(3) .
C32 C43 C48 C51 2.2(4) .
C31 C36 C52 C57 -95.7(4) .
C35 C36 C52 C57 86.1(4) .
C31 C36 C52 C53 89.3(4) .
C35 C36 C52 C53 -88.9(4) .
C57 C52 C53 C54 -1.1(5) .
C36 C52 C53 C54 174.0(3) .
C57 C52 C53 C58 -178.8(3) .
C36 C52 C53 C58 -3.7(4) .
C52 C53 C54 C55 -0.3(5) .
C58 C53 C54 C55 177.4(3) .
C53 C54 C55 C56 1.3(5) .
C53 C54 C55 C59 -179.0(3) .
C54 C55 C56 C57 -0.8(5) .
C59 C55 C56 C57 179.5(3) .
C55 C56 C57 C52 -0.6(5) .
C55 C56 C57 C60 -179.1(3) .
C53 C52 C57 C56 1.5(5) .
C36 C52 C57 C56 -173.5(3) .
C53 C52 C57 C60 -179.9(3) .
C36 C52 C57 C60 5.1(5) .
C65A O2 C65A C66 -140(52) 2_756
C65B O2 C65A C66 -178.3(9) 2_756
C65B O2 C65A C66 1.7(9) .
C65B C66 C65A O2 -1.9(10) .
C65A C66 C65B O2 1.6(9) .
C65A O2 C65B C66 178.2(10) 2_756
C65A O2 C65B C66 -1.8(10) .
C65B O2 C65B C66 42(29) 2_756
C63 O1 C62 C61 178.3(9) .
C62 O1 C63 C64 175.5(10) .
